data_7226528
loop_
_publ_author_name
'Payne, Richard M.'
'Oliver, Clive L.'

_publ_section_title
;
 Single-crystal-to-single-crystal transformation of the desolvation of a
 cyclotriveratrylene--acetonitrile inclusion complex via a gating
 mechanism with subsequent polymorphism
;
_journal_issue 41
_journal_name_full CrystEngComm
_journal_page_first 7965
_journal_paper_doi 10.1039/C6CE01078D
_journal_volume 18
_journal_year 2016
_chemical_formula_moiety 'C27 H30 O6, 0.5(C2 H3 N)'
_chemical_formula_sum 'C28 H31.5 N0.5 O6'
_chemical_formula_weight 471.04
_space_group_crystal_system monoclinic
_space_group_IT_number 14
_space_group_name_Hall '-P 2ybc'
_space_group_name_H-M_alt 'P 1 21/c 1'
_symmetry_space_group_name_Hall '-P 2ybc'
_symmetry_space_group_name_H-M 'P 1 21/c 1'
_atom_sites_solution_hydrogens geom
_atom_sites_solution_primary direct
_audit_creation_date 2016-03-06
_audit_creation_method
;
Olex2 1.2
(compiled 2016.02.19 svn.r3266 for OlexSys, GUI svn.r5155)
;
_audit_update_record
;
2016-05-07 deposited with the CCDC.
2016-09-12 downloaded from the CCDC.
;
_cell_angle_alpha 90
_cell_angle_beta 91.2590(10)
_cell_angle_gamma 90
_cell_formula_units_Z 8
_cell_length_a 18.7531(8)
_cell_length_b 25.0061(11)
_cell_length_c 10.5276(5)
_cell_measurement_reflns_used 9923
_cell_measurement_temperature 173.15
_cell_measurement_theta_max 28.43
_cell_measurement_theta_min 2.32
_cell_volume 4935.6(4)
_computing_molecular_graphics 'Olex2 (Dolomanov et al., 2009)'
_computing_publication_material 'Olex2 (Dolomanov et al., 2009)'
_computing_structure_refinement 'ShelXL (Sheldrick, 2015)'
_computing_structure_solution 'ShelXS (Sheldrick, 2008)'
_diffrn_ambient_temperature 173.15
_diffrn_measured_fraction_theta_full 1.000
_diffrn_measured_fraction_theta_max 1.000
_diffrn_measurement_device_type 'CCD area detector'
_diffrn_measurement_method 'phi and omega scans'
_diffrn_radiation_monochromator graphite
_diffrn_radiation_type MoK\a
_diffrn_radiation_wavelength 0.71073
_diffrn_reflns_av_R_equivalents 0.0792
_diffrn_reflns_av_unetI/netI 0.0468
_diffrn_reflns_Laue_measured_fraction_full 1.000
_diffrn_reflns_Laue_measured_fraction_max 1.000
_diffrn_reflns_limit_h_max 25
_diffrn_reflns_limit_h_min -25
_diffrn_reflns_limit_k_max 32
_diffrn_reflns_limit_k_min -34
_diffrn_reflns_limit_l_max 14
_diffrn_reflns_limit_l_min -14
_diffrn_reflns_number 112892
_diffrn_reflns_point_group_measured_fraction_full 1.000
_diffrn_reflns_point_group_measured_fraction_max 1.000
_diffrn_reflns_theta_full 26.000
_diffrn_reflns_theta_max 29.517
_diffrn_reflns_theta_min 1.357
_exptl_absorpt_coefficient_mu 0.089
_exptl_absorpt_correction_T_max 1
_exptl_absorpt_correction_T_min 0.885
_exptl_absorpt_correction_type multi-scan
_exptl_crystal_colour 'clear brown'
_exptl_crystal_colour_lustre clear
_exptl_crystal_colour_primary brown
_exptl_crystal_density_diffrn 1.268
_exptl_crystal_description block
_exptl_crystal_F_000 2008
_exptl_crystal_size_max 0.3
_exptl_crystal_size_mid 0.2
_exptl_crystal_size_min 0.1
_refine_diff_density_max 0.356
_refine_diff_density_min -0.249
_refine_diff_density_rms 0.047
_refine_ls_extinction_method none
_refine_ls_goodness_of_fit_ref 1.023
_refine_ls_hydrogen_treatment constr
_refine_ls_matrix_type full
_refine_ls_number_parameters 635
_refine_ls_number_reflns 13782
_refine_ls_number_restraints 0
_refine_ls_restrained_S_all 1.023
_refine_ls_R_factor_all 0.0925
_refine_ls_R_factor_gt 0.0476
_refine_ls_shift/su_max 0.001
_refine_ls_shift/su_mean 0.000
_refine_ls_structure_factor_coef Fsqd
_refine_ls_weighting_details 'w=1/[\s^2^(Fo^2^)+(0.0579P)^2^+0.8135P] where P=(Fo^2^+2Fc^2^)/3'
_refine_ls_weighting_scheme calc
_refine_ls_wR_factor_gt 0.1117
_refine_ls_wR_factor_ref 0.1322
_reflns_Friedel_coverage 0.000
_reflns_number_gt 8543
_reflns_number_total 13782
_reflns_threshold_expression 'I > 2\s(I)'
_cod_data_source_file c6ce01078d2.cif
_cod_data_source_block rpctvindo2
_cod_depositor_comments 'Adding full bibliography for 7226528--7226529.cif.'
_cod_original_formula_sum 'C28 H31.50 N0.50 O6'
_cod_database_code 7226528
_shelx_space_group_comment
;
The symmetry employed for this shelxl refinement is uniquely defined
by the following loop, which should always be used as a source of
symmetry information in preference to the above space-group names.
They are only intended as comments.
;
_olex2_refinement_description
;
1. Fixed Uiso
 At 1.2 times of:
  All C(H) groups, All C(H,H) groups
 At 1.5 times of:
  All C(H,H,H) groups
2.a Secondary CH2 refined with riding coordinates:
 C9A(H9AA,H9AB), C27A(H27A,H27B), C18A(H18A,H18B), C27B(H27C,H27D), C18B(H18C,
 H18D), C9B(H9BA,H9BB)
2.b Aromatic/amide H refined with riding coordinates:
 C6A(H6A), C15A(H15A), C3A(H3A), C21A(H21A), C24A(H24A), C12A(H12A),
 C24B(H24B), C6B(H6B), C15B(H15B), C21B(H21B), C3B(H3B), C12B(H12B)
2.c Idealised Me refined as rotating group:
 C17A(H17A,H17B,H17C), C26A(H26A,H26B,H26C), C7A(H7AA,H7AB,H7AC), C16A(H16A,
 H16B,H16C), C8A(H8AA,H8AB,H8AC), C25A(H25A,H25B,H25C), C17B(H17D,H17E,H17F),
 C16B(H16D,H16E,H16F), C7B(H7BA,H7BB,H7BC), C25B(H25D,H25E,H25F), C8B(H8BA,H8BB,
 H8BC), C26B(H26D,H26E,H26F), C2S(H2SA,H2SB,H2SC)
;
_shelx_shelxl_version_number 2014/7
_olex2_submission_special_instructions 'No special instructions were received'

loop_
_space_group_symop_operation_xyz
'x, y, z'
'-x, y+1/2, -z+1/2'
'-x, -y, -z'
'x, -y-1/2, z-1/2'

loop_
_atom_site_label
_atom_site_type_symbol
_atom_site_fract_x
_atom_site_fract_y
_atom_site_fract_z
_atom_site_U_iso_or_equiv
_atom_site_adp_type
_atom_site_occupancy
_atom_site_site_symmetry_order
_atom_site_calc_flag
_atom_site_refinement_flags_posn
O3A O 0.13820(6) 0.35934(5) 0.57338(9) 0.0371(3) Uani 1 1 d .
O4A O -0.00287(6) 0.35662(4) 0.57440(9) 0.0354(3) Uani 1 1 d .
O1A O 0.23607(6) 0.47881(5) 1.27809(10) 0.0410(3) Uani 1 1 d .
O6A O -0.10831(6) 0.46317(5) 1.28983(10) 0.0430(3) Uani 1 1 d .
O2A O 0.30485(6) 0.45120(5) 1.07517(11) 0.0475(3) Uani 1 1 d .
C10A C 0.10753(8) 0.34045(6) 0.68204(13) 0.0297(3) Uani 1 1 d .
C11A C 0.03232(8) 0.33922(6) 0.68276(13) 0.0296(3) Uani 1 1 d .
C6A C 0.16021(8) 0.39965(6) 1.26337(13) 0.0299(3) Uani 1 1 d .
H6A H 0.1357 0.4098 1.3376 0.036 Uiso 1 1 calc R
C9A C 0.15769(9) 0.28850(6) 1.01219(14) 0.0350(4) Uani 1 1 d .
H9AA H 0.1320 0.2623 1.0648 0.042 Uiso 1 1 calc R
H9AB H 0.2019 0.2713 0.9828 0.042 Uiso 1 1 calc R
C15A C 0.14549(9) 0.32217(6) 0.78802(13) 0.0308(3) Uani 1 1 d .
H15A H 0.1961 0.3221 0.7868 0.037 Uiso 1 1 calc R
C3A C 0.23327(8) 0.36971(7) 1.05111(14) 0.0337(3) Uani 1 1 d .
H3A H 0.2593 0.3589 0.9791 0.040 Uiso 1 1 calc R
C5A C 0.13992(8) 0.35238(6) 1.20037(12) 0.0282(3) Uani 1 1 d .
C13A C 0.03702(9) 0.30262(5) 0.89793(13) 0.0294(3) Uani 1 1 d .
O5A O -0.17503(6) 0.43284(5) 1.08068(10) 0.0447(3) Uani 1 1 d .
C21A C -0.02079(8) 0.39119(6) 1.27067(13) 0.0305(3) Uani 1 1 d .
H21A H 0.0030 0.4019 1.3471 0.037 Uiso 1 1 calc R
C14A C 0.11106(9) 0.30372(6) 0.89741(13) 0.0299(3) Uani 1 1 d .
C24A C -0.09196(8) 0.35863(6) 1.05268(13) 0.0311(3) Uani 1 1 d .
H24A H -0.1173 0.3469 0.9787 0.037 Uiso 1 1 calc R
C22A C 0.00582(8) 0.34735(6) 1.20338(12) 0.0282(3) Uani 1 1 d .
C27A C 0.07555(8) 0.32243(6) 1.25064(13) 0.0318(3) Uani 1 1 d .
H27A H 0.0775 0.2847 1.2228 0.038 Uiso 1 1 calc R
H27B H 0.0773 0.3230 1.3447 0.038 Uiso 1 1 calc R
C18A C -0.00593(9) 0.28426(6) 1.01112(14) 0.0337(3) Uani 1 1 d .
H18A H -0.0481 0.2640 0.9798 0.040 Uiso 1 1 calc R
H18B H 0.0237 0.2598 1.0640 0.040 Uiso 1 1 calc R
C4A C 0.17692(8) 0.33719(6) 1.09257(13) 0.0298(3) Uani 1 1 d .
C12A C -0.00129(9) 0.31998(6) 0.78916(13) 0.0300(3) Uani 1 1 d .
H12A H -0.0519 0.3184 0.7888 0.036 Uiso 1 1 calc R
C19A C -0.11655(8) 0.40293(7) 1.11722(13) 0.0322(3) Uani 1 1 d .
C20A C -0.08045(8) 0.41923(6) 1.22941(13) 0.0317(3) Uani 1 1 d .
C2A C 0.25169(8) 0.41680(7) 1.11212(14) 0.0336(3) Uani 1 1 d .
C1A C 0.21443(8) 0.43186(6) 1.22134(13) 0.0313(3) Uani 1 1 d .
C23A C -0.03068(8) 0.33042(6) 1.09301(13) 0.0287(3) Uani 1 1 d .
C17A C -0.07912(9) 0.35415(7) 0.57602(15) 0.0407(4) Uani 1 1 d .
H17A H -0.0988 0.3655 0.4933 0.061 Uiso 1 1 calc GR
H17B H -0.0967 0.3779 0.6424 0.061 Uiso 1 1 calc GR
H17C H -0.0941 0.3174 0.5934 0.061 Uiso 1 1 calc GR
C26A C -0.06633(10) 0.48563(8) 1.39126(15) 0.0441(4) Uani 1 1 d .
H26A H -0.0172 0.4904 1.3637 0.066 Uiso 1 1 calc GR
H26B H -0.0668 0.4615 1.4646 0.066 Uiso 1 1 calc GR
H26C H -0.0862 0.5204 1.4151 0.066 Uiso 1 1 calc GR
C7A C 0.18884(9) 0.50089(7) 1.36882(15) 0.0414(4) Uani 1 1 d .
H7AA H 0.1404 0.5023 1.3321 0.062 Uiso 1 1 calc GR
H7AB H 0.2045 0.5371 1.3914 0.062 Uiso 1 1 calc GR
H7AC H 0.1892 0.4784 1.4451 0.062 Uiso 1 1 calc GR
C16A C 0.21458(9) 0.36142(8) 0.57493(16) 0.0467(4) Uani 1 1 d .
H16A H 0.2309 0.3740 0.4924 0.070 Uiso 1 1 calc GR
H16B H 0.2338 0.3256 0.5917 0.070 Uiso 1 1 calc GR
H16C H 0.2312 0.3860 0.6417 0.070 Uiso 1 1 calc GR
C8A C 0.32476(10) 0.44934(8) 0.94588(17) 0.0502(5) Uani 1 1 d .
H8AA H 0.2823 0.4540 0.8911 0.075 Uiso 1 1 calc GR
H8AB H 0.3468 0.4147 0.9281 0.075 Uiso 1 1 calc GR
H8AC H 0.3589 0.4780 0.9293 0.075 Uiso 1 1 calc GR
C25A C -0.20061(9) 0.42656(8) 0.95278(15) 0.0434(4) Uani 1 1 d .
H25A H -0.1621 0.4344 0.8943 0.065 Uiso 1 1 calc GR
H25B H -0.2404 0.4512 0.9366 0.065 Uiso 1 1 calc GR
H25C H -0.2170 0.3897 0.9397 0.065 Uiso 1 1 calc GR
O3B O 0.28241(6) 0.62429(4) 0.30684(11) 0.0386(3) Uani 1 1 d .
O4B O 0.21340(6) 0.71285(4) 0.24269(11) 0.0394(3) Uani 1 1 d .
O1B O 0.66769(6) 0.72219(5) 0.24084(11) 0.0424(3) Uani 1 1 d .
O5B O 0.36066(6) 0.94797(5) 0.17411(11) 0.0426(3) Uani 1 1 d .
O2B O 0.61363(6) 0.63040(5) 0.31464(11) 0.0439(3) Uani 1 1 d .
O6B O 0.49893(6) 0.95217(5) 0.17413(12) 0.0471(3) Uani 1 1 d .
C14B C 0.37794(8) 0.72120(6) 0.51870(13) 0.0297(3) Uani 1 1 d .
C4B C 0.51047(8) 0.72365(6) 0.51801(13) 0.0304(3) Uani 1 1 d .
C22B C 0.47532(8) 0.85913(6) 0.44721(14) 0.0310(3) Uani 1 1 d .
C13B C 0.34106(8) 0.76782(6) 0.48640(13) 0.0292(3) Uani 1 1 d .
C24B C 0.36198(8) 0.88715(6) 0.35643(14) 0.0324(3) Uani 1 1 d .
H24B H 0.3114 0.8862 0.3571 0.039 Uiso 1 1 calc R
C23B C 0.40101(8) 0.85713(6) 0.44739(14) 0.0302(3) Uani 1 1 d .
C11B C 0.26583(8) 0.71750(6) 0.33599(14) 0.0311(3) Uani 1 1 d .
C27B C 0.52219(8) 0.82630(6) 0.53786(14) 0.0330(3) Uani 1 1 d .
H27C H 0.4967 0.8210 0.6182 0.040 Uiso 1 1 calc R
H27D H 0.5663 0.8466 0.5579 0.040 Uiso 1 1 calc R
C6B C 0.59583(8) 0.77102(6) 0.39272(14) 0.0331(3) Uani 1 1 d .
H6B H 0.6180 0.8037 0.3703 0.040 Uiso 1 1 calc R
C15B C 0.35655(8) 0.67274(6) 0.46145(14) 0.0314(3) Uani 1 1 d .
H15B H 0.3799 0.6406 0.4864 0.038 Uiso 1 1 calc R
C5B C 0.54229(8) 0.77185(6) 0.48404(14) 0.0302(3) Uani 1 1 d .
C21B C 0.50864(8) 0.89183(6) 0.35734(15) 0.0348(3) Uani 1 1 d .
H21B H 0.5592 0.8943 0.3589 0.042 Uiso 1 1 calc R
C3B C 0.53502(8) 0.67602(6) 0.46239(14) 0.0333(3) Uani 1 1 d .
H3B H 0.5147 0.6430 0.4878 0.040 Uiso 1 1 calc R
C18B C 0.35977(8) 0.82262(6) 0.53962(14) 0.0325(3) Uani 1 1 d .
H18C H 0.3887 0.8181 0.6187 0.039 Uiso 1 1 calc R
H18D H 0.3152 0.8414 0.5618 0.039 Uiso 1 1 calc R
C9B C 0.44562(8) 0.71999(6) 0.60248(14) 0.0326(3) Uani 1 1 d .
H9BA H 0.4455 0.7504 0.6627 0.039 Uiso 1 1 calc R
H9BB H 0.4475 0.6864 0.6522 0.039 Uiso 1 1 calc R
C1B C 0.61751(8) 0.72447(7) 0.33427(14) 0.0333(3) Uani 1 1 d .
C2B C 0.58736(8) 0.67554(6) 0.37244(14) 0.0338(3) Uani 1 1 d .
C19B C 0.39523(8) 0.91792(6) 0.26641(14) 0.0334(3) Uani 1 1 d .
C12B C 0.28438(8) 0.76474(6) 0.39650(14) 0.0309(3) Uani 1 1 d .
H12B H 0.2580 0.7962 0.3768 0.037 Uiso 1 1 calc R
C10B C 0.30240(8) 0.67045(6) 0.36975(14) 0.0312(3) Uani 1 1 d .
C20B C 0.47004(9) 0.92050(6) 0.26676(15) 0.0360(4) Uani 1 1 d .
C17B C 0.18752(9) 0.76181(7) 0.18901(17) 0.0439(4) Uani 1 1 d .
H17D H 0.1574 0.7540 0.1140 0.066 Uiso 1 1 calc GR
H17E H 0.2279 0.7841 0.1643 0.066 Uiso 1 1 calc GR
H17F H 0.1594 0.7809 0.2520 0.066 Uiso 1 1 calc GR
C16B C 0.33503(9) 0.58304(6) 0.30525(17) 0.0421(4) Uani 1 1 d .
H16D H 0.3194 0.5546 0.2469 0.063 Uiso 1 1 calc GR
H16E H 0.3415 0.5683 0.3909 0.063 Uiso 1 1 calc GR
H16F H 0.3803 0.5979 0.2768 0.063 Uiso 1 1 calc GR
C7B C 0.68700(9) 0.77253(8) 0.18595(17) 0.0452(4) Uani 1 1 d .
H7BA H 0.7159 0.7663 0.1110 0.068 Uiso 1 1 calc GR
H7BB H 0.7145 0.7935 0.2485 0.068 Uiso 1 1 calc GR
H7BC H 0.6437 0.7922 0.1609 0.068 Uiso 1 1 calc GR
C25B C 0.28468(9) 0.94512(8) 0.16930(18) 0.0509(5) Uani 1 1 d .
H25D H 0.2661 0.9695 0.1037 0.076 Uiso 1 1 calc GR
H25E H 0.2659 0.9554 0.2519 0.076 Uiso 1 1 calc GR
H25F H 0.2698 0.9085 0.1490 0.076 Uiso 1 1 calc GR
C8B C 0.57578(15) 0.58199(8) 0.3342(2) 0.0740(7) Uani 1 1 d .
H8BA H 0.5989 0.5529 0.2881 0.111 Uiso 1 1 calc GR
H8BB H 0.5265 0.5861 0.3027 0.111 Uiso 1 1 calc GR
H8BC H 0.5759 0.5736 0.4251 0.111 Uiso 1 1 calc GR
C26B C 0.57406(11) 0.96044(10) 0.1813(2) 0.0659(6) Uani 1 1 d .
H26D H 0.5879 0.9858 0.1153 0.099 Uiso 1 1 calc GR
H26E H 0.5986 0.9263 0.1687 0.099 Uiso 1 1 calc GR
H26F H 0.5873 0.9749 0.2650 0.099 Uiso 1 1 calc GR
N1S N 0.03930(9) 0.53729(7) 1.17505(17) 0.0584(4) Uani 1 1 d .
C1S C -0.01283(10) 0.54503(7) 1.12133(17) 0.0413(4) Uani 1 1 d .
C2S C -0.07986(11) 0.55472(7) 1.05320(18) 0.0501(5) Uani 1 1 d .
H2SA H -0.0704 0.5621 0.9637 0.075 Uiso 1 1 calc GR
H2SB H -0.1039 0.5855 1.0907 0.075 Uiso 1 1 calc GR
H2SC H -0.1104 0.5231 1.0593 0.075 Uiso 1 1 calc GR

loop_
_atom_site_aniso_label
_atom_site_aniso_U_11
_atom_site_aniso_U_22
_atom_site_aniso_U_33
_atom_site_aniso_U_23
_atom_site_aniso_U_13
_atom_site_aniso_U_12
O3A 0.0391(6) 0.0499(7) 0.0222(5) 0.0047(5) 0.0005(4) 0.0020(5)
O4A 0.0391(6) 0.0451(6) 0.0219(5) 0.0044(4) -0.0026(4) 0.0018(5)
O1A 0.0351(6) 0.0520(7) 0.0360(6) -0.0120(5) 0.0034(5) -0.0097(5)
O6A 0.0354(6) 0.0584(8) 0.0352(6) -0.0176(5) 0.0011(5) 0.0041(6)
O2A 0.0350(6) 0.0722(9) 0.0355(6) -0.0016(6) 0.0069(5) -0.0128(6)
C10A 0.0430(8) 0.0268(7) 0.0194(6) -0.0023(5) 0.0007(6) 0.0025(6)
C11A 0.0434(8) 0.0254(7) 0.0198(6) -0.0028(5) -0.0039(6) 0.0037(6)
C6A 0.0281(7) 0.0417(9) 0.0197(6) -0.0009(6) -0.0025(5) 0.0033(7)
C9A 0.0501(9) 0.0293(8) 0.0256(7) 0.0022(6) -0.0010(7) 0.0128(7)
C15A 0.0416(8) 0.0256(7) 0.0250(7) -0.0041(6) -0.0023(6) 0.0064(7)
C3A 0.0320(8) 0.0474(10) 0.0216(7) 0.0015(6) -0.0008(6) 0.0113(7)
C5A 0.0314(7) 0.0330(8) 0.0200(6) 0.0055(6) -0.0038(5) 0.0058(6)
C13A 0.0482(9) 0.0175(7) 0.0225(7) -0.0032(5) 0.0002(6) 0.0013(6)
O5A 0.0353(6) 0.0642(8) 0.0343(6) -0.0068(5) -0.0060(5) 0.0085(6)
C21A 0.0326(7) 0.0413(9) 0.0176(6) -0.0008(6) 0.0018(5) -0.0070(7)
C14A 0.0477(9) 0.0195(7) 0.0225(7) -0.0027(5) -0.0022(6) 0.0056(6)
C24A 0.0341(8) 0.0388(9) 0.0204(6) -0.0002(6) -0.0004(6) -0.0099(7)
C22A 0.0332(8) 0.0318(8) 0.0196(6) 0.0062(5) 0.0024(6) -0.0067(6)
C27A 0.0430(8) 0.0320(8) 0.0201(6) 0.0064(6) -0.0023(6) 0.0004(7)
C18A 0.0495(9) 0.0248(8) 0.0266(7) 0.0028(6) -0.0037(7) -0.0057(7)
C4A 0.0345(8) 0.0330(8) 0.0217(6) 0.0039(6) -0.0045(6) 0.0098(6)
C12A 0.0425(8) 0.0249(7) 0.0225(7) -0.0033(5) -0.0007(6) 0.0001(6)
C19A 0.0279(7) 0.0439(9) 0.0248(7) 0.0015(6) 0.0014(6) -0.0041(7)
C20A 0.0297(7) 0.0414(9) 0.0241(7) -0.0039(6) 0.0045(6) -0.0031(7)
C2A 0.0260(7) 0.0498(10) 0.0248(7) 0.0036(6) -0.0014(6) 0.0022(7)
C1A 0.0274(7) 0.0422(9) 0.0241(7) -0.0016(6) -0.0047(6) -0.0005(7)
C23A 0.0373(8) 0.0284(8) 0.0205(6) 0.0037(5) 0.0026(6) -0.0080(6)
C17A 0.0382(9) 0.0533(11) 0.0304(8) 0.0071(7) -0.0025(7) 0.0030(8)
C26A 0.0489(10) 0.0534(11) 0.0303(8) -0.0133(7) 0.0038(7) -0.0049(9)
C7A 0.0397(9) 0.0501(10) 0.0343(8) -0.0125(7) 0.0009(7) -0.0053(8)
C16A 0.0401(9) 0.0646(12) 0.0354(9) 0.0110(8) -0.0005(7) 0.0020(9)
C8A 0.0535(11) 0.0579(12) 0.0399(9) 0.0100(8) 0.0159(8) 0.0029(9)
C25A 0.0329(8) 0.0628(12) 0.0342(8) 0.0029(8) -0.0065(7) -0.0022(8)
O3B 0.0379(6) 0.0296(6) 0.0481(7) -0.0025(5) -0.0063(5) -0.0049(5)
O4B 0.0336(6) 0.0388(6) 0.0452(6) 0.0021(5) -0.0097(5) -0.0037(5)
O1B 0.0357(6) 0.0472(7) 0.0444(7) 0.0038(5) 0.0059(5) 0.0068(5)
O5B 0.0411(6) 0.0445(7) 0.0417(6) 0.0107(5) -0.0068(5) 0.0024(5)
O2B 0.0476(7) 0.0355(7) 0.0485(7) -0.0053(5) 0.0030(6) 0.0086(5)
O6B 0.0425(7) 0.0488(7) 0.0497(7) 0.0155(6) -0.0023(5) -0.0102(6)
C14B 0.0316(7) 0.0327(8) 0.0248(7) 0.0028(6) 0.0021(6) -0.0016(6)
C4B 0.0305(7) 0.0337(8) 0.0267(7) 0.0003(6) -0.0066(6) 0.0020(6)
C22B 0.0352(8) 0.0265(8) 0.0310(7) -0.0038(6) -0.0043(6) -0.0021(6)
C13B 0.0295(7) 0.0311(8) 0.0273(7) -0.0002(6) 0.0048(6) -0.0015(6)
C24B 0.0311(8) 0.0299(8) 0.0361(8) -0.0035(6) -0.0016(6) 0.0011(6)
C23B 0.0345(8) 0.0259(7) 0.0300(7) -0.0055(6) -0.0006(6) -0.0002(6)
C11B 0.0257(7) 0.0369(9) 0.0307(7) 0.0025(6) 0.0001(6) -0.0029(6)
C27B 0.0340(8) 0.0330(8) 0.0317(8) -0.0044(6) -0.0060(6) -0.0018(7)
C6B 0.0289(7) 0.0340(8) 0.0359(8) 0.0016(6) -0.0059(6) -0.0015(7)
C15B 0.0325(8) 0.0294(8) 0.0323(8) 0.0045(6) 0.0009(6) -0.0006(6)
C5B 0.0295(7) 0.0320(8) 0.0289(7) -0.0010(6) -0.0081(6) 0.0014(6)
C21B 0.0318(8) 0.0329(8) 0.0393(8) -0.0009(7) -0.0052(7) -0.0042(7)
C3B 0.0348(8) 0.0308(8) 0.0339(8) 0.0012(6) -0.0068(6) 0.0006(7)
C18B 0.0345(8) 0.0340(8) 0.0291(7) -0.0028(6) 0.0010(6) 0.0030(7)
C9B 0.0396(8) 0.0312(8) 0.0268(7) 0.0023(6) -0.0032(6) 0.0005(7)
C1B 0.0265(7) 0.0418(9) 0.0312(8) 0.0014(6) -0.0039(6) 0.0032(7)
C2B 0.0346(8) 0.0321(8) 0.0342(8) -0.0025(6) -0.0073(6) 0.0075(7)
C19B 0.0381(8) 0.0283(8) 0.0335(8) -0.0004(6) -0.0050(6) 0.0015(7)
C12B 0.0286(7) 0.0307(8) 0.0336(8) 0.0022(6) 0.0029(6) 0.0020(6)
C10B 0.0305(8) 0.0280(8) 0.0352(8) 0.0006(6) 0.0028(6) -0.0055(6)
C20B 0.0418(9) 0.0301(8) 0.0361(8) 0.0016(6) -0.0017(7) -0.0059(7)
C17B 0.0385(9) 0.0451(10) 0.0475(10) 0.0013(8) -0.0110(8) 0.0035(8)
C16B 0.0449(10) 0.0298(9) 0.0512(10) -0.0043(7) -0.0045(8) -0.0016(7)
C7B 0.0364(9) 0.0553(11) 0.0439(10) 0.0040(8) 0.0053(7) -0.0010(8)
C25B 0.0421(10) 0.0652(13) 0.0451(10) 0.0097(9) -0.0085(8) 0.0076(9)
C8B 0.122(2) 0.0332(11) 0.0683(14) -0.0065(9) 0.0428(14) -0.0001(12)
C26B 0.0521(12) 0.0801(16) 0.0651(13) 0.0224(11) -0.0063(10) -0.0310(11)
N1S 0.0454(9) 0.0591(11) 0.0707(12) 0.0153(9) -0.0010(9) -0.0017(8)
C1S 0.0512(11) 0.0301(9) 0.0428(9) 0.0030(7) 0.0067(8) 0.0015(8)
C2S 0.0627(12) 0.0356(10) 0.0514(11) -0.0023(8) -0.0119(9) 0.0112(9)

loop_
_atom_type_symbol
_atom_type_description
_atom_type_scat_dispersion_real
_atom_type_scat_dispersion_imag
_atom_type_scat_source
C C 0.0033 0.0016 'International Tables Vol C Tables 4.2.6.8 and 6.1.1.4'
H H 0.0000 0.0000 'International Tables Vol C Tables 4.2.6.8 and 6.1.1.4'
N N 0.0061 0.0033 'International Tables Vol C Tables 4.2.6.8 and 6.1.1.4'
O O 0.0106 0.0060 'International Tables Vol C Tables 4.2.6.8 and 6.1.1.4'

loop_
_geom_angle_atom_site_label_1
_geom_angle_atom_site_label_2
_geom_angle_atom_site_label_3
_geom_angle
C10A O3A C16A 116.06(12)
C11A O4A C17A 115.94(12)
C1A O1A C7A 116.06(12)
C20A O6A C26A 116.77(12)
C2A O2A C8A 117.18(13)
O3A C10A C11A 116.64(12)
O3A C10A C15A 124.42(14)
C15A C10A C11A 118.93(13)
O4A C11A C10A 116.74(13)
O4A C11A C12A 124.23(14)
C12A C11A C10A 119.02(13)
C5A C6A H6A 118.8
C1A C6A H6A 118.8
C1A C6A C5A 122.33(14)
H9AA C9A H9AB 108.0
C14A C9A H9AA 109.3
C14A C9A H9AB 109.3
C4A C9A H9AA 109.3
C4A C9A H9AB 109.3
C4A C9A C14A 111.46(12)
C10A C15A H15A 119.1
C10A C15A C14A 121.89(15)
C14A C15A H15A 119.1
C4A C3A H3A 119.0
C2A C3A H3A 119.0
C2A C3A C4A 121.94(14)
C6A C5A C27A 117.26(13)
C4A C5A C6A 118.61(14)
C4A C5A C27A 124.04(14)
C14A C13A C18A 123.70(13)
C14A C13A C12A 118.91(13)
C12A C13A C18A 117.39(14)
C19A O5A C25A 116.96(13)
C22A C21A H21A 118.9
C20A C21A H21A 118.9
C20A C21A C22A 122.16(13)
C15A C14A C9A 117.65(14)
C13A C14A C9A 123.24(13)
C13A C14A C15A 119.04(13)
C19A C24A H24A 118.9
C19A C24A C23A 122.16(13)
C23A C24A H24A 118.9
C21A C22A C27A 117.87(13)
C23A C22A C21A 118.83(14)
C23A C22A C27A 123.22(13)
C5A C27A H27A 109.3
C5A C27A H27B 109.3
C22A C27A C5A 111.48(11)
C22A C27A H27A 109.3
C22A C27A H27B 109.3
H27A C27A H27B 108.0
C13A C18A H18A 109.0
C13A C18A H18B 109.0
H18A C18A H18B 107.8
C23A C18A C13A 112.85(12)
C23A C18A H18A 109.0
C23A C18A H18B 109.0
C3A C4A C9A 117.34(13)
C5A C4A C9A 123.65(14)
C5A C4A C3A 118.94(14)
C11A C12A C13A 122.17(15)
C11A C12A H12A 118.9
C13A C12A H12A 118.9
O5A C19A C24A 124.76(13)
O5A C19A C20A 116.28(14)
C24A C19A C20A 118.95(14)
O6A C20A C21A 124.88(13)
O6A C20A C19A 115.95(13)
C21A C20A C19A 119.17(14)
O2A C2A C3A 125.13(14)
O2A C2A C1A 115.96(14)
C3A C2A C1A 118.91(14)
O1A C1A C6A 124.94(13)
O1A C1A C2A 115.83(13)
C6A C1A C2A 119.23(14)
C24A C23A C18A 117.88(13)
C22A C23A C24A 118.68(14)
C22A C23A C18A 123.40(14)
O4A C17A H17A 109.5
O4A C17A H17B 109.5
O4A C17A H17C 109.5
H17A C17A H17B 109.5
H17A C17A H17C 109.5
H17B C17A H17C 109.5
O6A C26A H26A 109.5
O6A C26A H26B 109.5
O6A C26A H26C 109.5
H26A C26A H26B 109.5
H26A C26A H26C 109.5
H26B C26A H26C 109.5
O1A C7A H7AA 109.5
O1A C7A H7AB 109.5
O1A C7A H7AC 109.5
H7AA C7A H7AB 109.5
H7AA C7A H7AC 109.5
H7AB C7A H7AC 109.5
O3A C16A H16A 109.5
O3A C16A H16B 109.5
O3A C16A H16C 109.5
H16A C16A H16B 109.5
H16A C16A H16C 109.5
H16B C16A H16C 109.5
O2A C8A H8AA 109.5
O2A C8A H8AB 109.5
O2A C8A H8AC 109.5
H8AA C8A H8AB 109.5
H8AA C8A H8AC 109.5
H8AB C8A H8AC 109.5
O5A C25A H25A 109.5
O5A C25A H25B 109.5
O5A C25A H25C 109.5
H25A C25A H25B 109.5
H25A C25A H25C 109.5
H25B C25A H25C 109.5
C10B O3B C16B 115.45(12)
C11B O4B C17B 116.11(12)
C1B O1B C7B 115.70(13)
C19B O5B C25B 116.85(13)
C2B O2B C8B 116.70(14)
C20B O6B C26B 116.75(14)
C13B C14B C15B 118.70(13)
C13B C14B C9B 123.92(13)
C15B C14B C9B 117.05(13)
C5B C4B C3B 118.58(14)
C5B C4B C9B 123.53(13)
C3B C4B C9B 117.62(14)
C23B C22B C27B 122.87(14)
C23B C22B C21B 118.70(14)
C21B C22B C27B 118.41(13)
C14B C13B C18B 123.74(13)
C14B C13B C12B 118.74(13)
C12B C13B C18B 117.49(13)
C23B C24B H24B 119.1
C19B C24B H24B 119.1
C19B C24B C23B 121.87(14)
C22B C23B C24B 118.95(14)
C22B C23B C18B 122.87(13)
C24B C23B C18B 118.16(13)
O4B C11B C12B 124.62(14)
O4B C11B C10B 116.51(13)
C12B C11B C10B 118.87(13)
C22B C27B H27C 109.0
C22B C27B H27D 109.0
C22B C27B C5B 113.10(12)
H27C C27B H27D 107.8
C5B C27B H27C 109.0
C5B C27B H27D 109.0
C5B C6B H6B 118.7
C1B C6B H6B 118.7
C1B C6B C5B 122.59(14)
C14B C15B H15B 119.0
C10B C15B C14B 122.08(14)
C10B C15B H15B 119.0
C4B C5B C27B 124.43(14)
C4B C5B C6B 118.60(14)
C6B C5B C27B 116.97(13)
C22B C21B H21B 119.0
C20B C21B C22B 122.06(14)
C20B C21B H21B 119.0
C4B C3B H3B 118.8
C2B C3B C4B 122.46(15)
C2B C3B H3B 118.8
C13B C18B C23B 113.12(12)
C13B C18B H18C 109.0
C13B C18B H18D 109.0
C23B C18B H18C 109.0
C23B C18B H18D 109.0
H18C C18B H18D 107.8
C14B C9B H9BA 109.9
C14B C9B H9BB 109.9
C4B C9B C14B 108.95(11)
C4B C9B H9BA 109.9
C4B C9B H9BB 109.9
H9BA C9B H9BB 108.3
O1B C1B C6B 124.42(14)
O1B C1B C2B 116.88(14)
C6B C1B C2B 118.70(14)
O2B C2B C1B 115.81(14)
C3B C2B O2B 125.24(15)
C3B C2B C1B 118.96(14)
O5B C19B C24B 125.11(14)
O5B C19B C20B 115.54(14)
C24B C19B C20B 119.35(14)
C13B C12B H12B 118.9
C11B C12B C13B 122.29(14)
C11B C12B H12B 118.9
O3B C10B C11B 117.00(13)
O3B C10B C15B 123.80(14)
C15B C10B C11B 119.20(14)
O6B C20B C21B 125.30(15)
O6B C20B C19B 115.68(14)
C21B C20B C19B 119.03(14)
O4B C17B H17D 109.5
O4B C17B H17E 109.5
O4B C17B H17F 109.5
H17D C17B H17E 109.5
H17D C17B H17F 109.5
H17E C17B H17F 109.5
O3B C16B H16D 109.5
O3B C16B H16E 109.5
O3B C16B H16F 109.5
H16D C16B H16E 109.5
H16D C16B H16F 109.5
H16E C16B H16F 109.5
O1B C7B H7BA 109.5
O1B C7B H7BB 109.5
O1B C7B H7BC 109.5
H7BA C7B H7BB 109.5
H7BA C7B H7BC 109.5
H7BB C7B H7BC 109.5
O5B C25B H25D 109.5
O5B C25B H25E 109.5
O5B C25B H25F 109.5
H25D C25B H25E 109.5
H25D C25B H25F 109.5
H25E C25B H25F 109.5
O2B C8B H8BA 109.5
O2B C8B H8BB 109.5
O2B C8B H8BC 109.5
H8BA C8B H8BB 109.5
H8BA C8B H8BC 109.5
H8BB C8B H8BC 109.5
O6B C26B H26D 109.5
O6B C26B H26E 109.5
O6B C26B H26F 109.5
H26D C26B H26E 109.5
H26D C26B H26F 109.5
H26E C26B H26F 109.5
N1S C1S C2S 179.6(2)
C1S C2S H2SA 109.5
C1S C2S H2SB 109.5
C1S C2S H2SC 109.5
H2SA C2S H2SB 109.5
H2SA C2S H2SC 109.5
H2SB C2S H2SC 109.5

loop_
_geom_bond_atom_site_label_1
_geom_bond_atom_site_label_2
_geom_bond_distance
O3A C10A 1.3753(17)
O3A C16A 1.433(2)
O4A C11A 1.3758(16)
O4A C17A 1.4318(19)
O1A C1A 1.3746(19)
O1A C7A 1.4279(19)
O6A C20A 1.3781(18)
O6A C26A 1.4278(19)
O2A C2A 1.3793(19)
O2A C8A 1.420(2)
C10A C11A 1.411(2)
C10A C15A 1.388(2)
C11A C12A 1.384(2)
C6A H6A 0.9500
C6A C5A 1.404(2)
C6A C1A 1.378(2)
C9A H9AA 0.9900
C9A H9AB 0.9900
C9A C14A 1.524(2)
C9A C4A 1.521(2)
C15A H15A 0.9500
C15A C14A 1.410(2)
C3A H3A 0.9500
C3A C4A 1.410(2)
C3A C2A 1.382(2)
C5A C27A 1.525(2)
C5A C4A 1.396(2)
C13A C14A 1.389(2)
C13A C18A 1.524(2)
C13A C12A 1.407(2)
O5A C19A 1.3752(19)
O5A C25A 1.4281(19)
C21A H21A 0.9500
C21A C22A 1.403(2)
C21A C20A 1.382(2)
C24A H24A 0.9500
C24A C19A 1.384(2)
C24A C23A 1.406(2)
C22A C27A 1.522(2)
C22A C23A 1.4010(19)
C27A H27A 0.9900
C27A H27B 0.9900
C18A H18A 0.9900
C18A H18B 0.9900
C18A C23A 1.519(2)
C12A H12A 0.9500
C19A C20A 1.409(2)
C2A C1A 1.410(2)
C17A H17A 0.9800
C17A H17B 0.9800
C17A H17C 0.9800
C26A H26A 0.9800
C26A H26B 0.9800
C26A H26C 0.9800
C7A H7AA 0.9800
C7A H7AB 0.9800
C7A H7AC 0.9800
C16A H16A 0.9800
C16A H16B 0.9800
C16A H16C 0.9800
C8A H8AA 0.9800
C8A H8AB 0.9800
C8A H8AC 0.9800
C25A H25A 0.9800
C25A H25B 0.9800
C25A H25C 0.9800
O3B C10B 1.3786(18)
O3B C16B 1.428(2)
O4B C11B 1.3793(17)
O4B C17B 1.429(2)
O1B C1B 1.3774(19)
O1B C7B 1.435(2)
O5B C19B 1.3789(18)
O5B C25B 1.426(2)
O2B C2B 1.3785(19)
O2B C8B 1.420(2)
O6B C20B 1.3765(19)
O6B C26B 1.424(2)
C14B C13B 1.394(2)
C14B C15B 1.408(2)
C14B C9B 1.530(2)
C4B C5B 1.395(2)
C4B C3B 1.409(2)
C4B C9B 1.525(2)
C22B C23B 1.395(2)
C22B C27B 1.523(2)
C22B C21B 1.407(2)
C13B C18B 1.519(2)
C13B C12B 1.410(2)
C24B H24B 0.9500
C24B C23B 1.409(2)
C24B C19B 1.380(2)
C23B C18B 1.523(2)
C11B C12B 1.383(2)
C11B C10B 1.404(2)
C27B H27C 0.9900
C27B H27D 0.9900
C27B C5B 1.525(2)
C6B H6B 0.9500
C6B C5B 1.405(2)
C6B C1B 1.382(2)
C15B H15B 0.9500
C15B C10B 1.387(2)
C21B H21B 0.9500
C21B C20B 1.385(2)
C3B H3B 0.9500
C3B C2B 1.379(2)
C18B H18C 0.9900
C18B H18D 0.9900
C9B H9BA 0.9900
C9B H9BB 0.9900
C1B C2B 1.410(2)
C19B C20B 1.404(2)
C12B H12B 0.9500
C17B H17D 0.9800
C17B H17E 0.9800
C17B H17F 0.9800
C16B H16D 0.9800
C16B H16E 0.9800
C16B H16F 0.9800
C7B H7BA 0.9800
C7B H7BB 0.9800
C7B H7BC 0.9800
C25B H25D 0.9800
C25B H25E 0.9800
C25B H25F 0.9800
C8B H8BA 0.9800
C8B H8BB 0.9800
C8B H8BC 0.9800
C26B H26D 0.9800
C26B H26E 0.9800
C26B H26F 0.9800
N1S C1S 1.135(2)
C1S C2S 1.454(3)
C2S H2SA 0.9800
C2S H2SB 0.9800
C2S H2SC 0.9800

loop_
_geom_torsion_atom_site_label_1
_geom_torsion_atom_site_label_2
_geom_torsion_atom_site_label_3
_geom_torsion_atom_site_label_4
_geom_torsion
O3A C10A C11A O4A 0.50(19)
O3A C10A C11A C12A 179.23(13)
O3A C10A C15A C14A 179.37(13)
O4A C11A C12A C13A -179.99(13)
O2A C2A C1A O1A -0.47(19)
O2A C2A C1A C6A 179.50(13)
C10A C11A C12A C13A 1.4(2)
C10A C15A C14A C9A -175.45(13)
C10A C15A C14A C13A 1.6(2)
C11A C10A C15A C14A -1.7(2)
C6A C5A C27A C22A 80.54(15)
C6A C5A C4A C9A -176.77(13)
C6A C5A C4A C3A 0.13(19)
C15A C10A C11A O4A -178.54(13)
C15A C10A C11A C12A 0.2(2)
C3A C2A C1A O1A 179.26(13)
C3A C2A C1A C6A -0.8(2)
C5A C6A C1A O1A 179.21(13)
C5A C6A C1A C2A -0.8(2)
C13A C18A C23A C24A 81.09(17)
C13A C18A C23A C22A -96.47(16)
O5A C19A C20A O6A 0.4(2)
O5A C19A C20A C21A -179.34(13)
C21A C22A C27A C5A -83.96(15)
C21A C22A C23A C24A 1.1(2)
C21A C22A C23A C18A 178.64(13)
C14A C9A C4A C3A -80.49(17)
C14A C9A C4A C5A 96.45(16)
C14A C13A C18A C23A 96.71(17)
C14A C13A C12A C11A -1.5(2)
C24A C19A C20A O6A -179.14(13)
C24A C19A C20A C21A 1.2(2)
C22A C21A C20A O6A -178.67(14)
C22A C21A C20A C19A 1.0(2)
C27A C5A C4A C9A -0.4(2)
C27A C5A C4A C3A 176.54(13)
C27A C22A C23A C24A -175.48(13)
C27A C22A C23A C18A 2.1(2)
C18A C13A C14A C9A -2.3(2)
C18A C13A C14A C15A -179.13(13)
C18A C13A C12A C11A 177.70(13)
C4A C9A C14A C15A 84.12(16)
C4A C9A C14A C13A -92.79(17)
C4A C3A C2A O2A -178.30(13)
C4A C3A C2A C1A 2.0(2)
C4A C5A C27A C22A -95.92(16)
C12A C13A C14A C9A 176.85(13)
C12A C13A C14A C15A 0.0(2)
C12A C13A C18A C23A -82.41(16)
C19A C24A C23A C22A 1.1(2)
C19A C24A C23A C18A -176.62(13)
C20A C21A C22A C27A 174.62(13)
C20A C21A C22A C23A -2.1(2)
C2A C3A C4A C9A 175.41(13)
C2A C3A C4A C5A -1.7(2)
C1A C6A C5A C27A -175.57(13)
C1A C6A C5A C4A 1.1(2)
C23A C24A C19A O5A 178.35(14)
C23A C24A C19A C20A -2.2(2)
C23A C22A C27A C5A 92.65(16)
C17A O4A C11A C10A 178.89(13)
C17A O4A C11A C12A 0.2(2)
C26A O6A C20A C21A 9.6(2)
C26A O6A C20A C19A -170.06(14)
C7A O1A C1A C6A -14.3(2)
C7A O1A C1A C2A 165.65(13)
C16A O3A C10A C11A 178.74(14)
C16A O3A C10A C15A -2.3(2)
C8A O2A C2A C3A 23.3(2)
C8A O2A C2A C1A -156.96(14)
C25A O5A C19A C24A -16.9(2)
C25A O5A C19A C20A 163.66(14)
O4B C11B C12B C13B -176.46(13)
O4B C11B C10B O3B -0.1(2)
O4B C11B C10B C15B 178.90(13)
O1B C1B C2B O2B 2.27(19)
O1B C1B C2B C3B -177.67(13)
O5B C19B C20B O6B -0.7(2)
O5B C19B C20B C21B 179.40(14)
C14B C13B C18B C23B 101.72(16)
C14B C13B C12B C11B -2.4(2)
C14B C15B C10B O3B 176.54(14)
C14B C15B C10B C11B -2.4(2)
C4B C3B C2B O2B 179.97(13)
C4B C3B C2B C1B -0.1(2)
C22B C23B C18B C13B -93.09(17)
C22B C27B C5B C4B -102.20(16)
C22B C27B C5B C6B 76.79(17)
C22B C21B C20B O6B -178.31(15)
C22B C21B C20B C19B 1.6(2)
C13B C14B C15B C10B 3.2(2)
C13B C14B C9B C4B -91.76(17)
C24B C23B C18B C13B 85.22(17)
C24B C19B C20B O6B -179.82(14)
C24B C19B C20B C21B 0.3(2)
C23B C22B C27B C5B 90.79(17)
C23B C22B C21B C20B -2.2(2)
C23B C24B C19B O5B 179.52(14)
C23B C24B C19B C20B -1.5(2)
C27B C22B C23B C24B -177.28(13)
C27B C22B C23B C18B 1.0(2)
C27B C22B C21B C20B 176.16(14)
C6B C1B C2B O2B -177.12(13)
C6B C1B C2B C3B 2.9(2)
C15B C14B C13B C18B -178.84(13)
C15B C14B C13B C12B -0.8(2)
C15B C14B C9B C4B 81.65(16)
C5B C4B C3B C2B -2.4(2)
C5B C4B C9B C14B 90.71(16)
C5B C6B C1B O1B 177.31(13)
C5B C6B C1B C2B -3.3(2)
C21B C22B C23B C24B 1.0(2)
C21B C22B C23B C18B 179.34(13)
C21B C22B C27B C5B -87.54(17)
C3B C4B C5B C27B -178.98(13)
C3B C4B C5B C6B 2.1(2)
C3B C4B C9B C14B -83.22(16)
C18B C13B C12B C11B 175.78(14)
C9B C14B C13B C18B -5.5(2)
C9B C14B C13B C12B 172.52(13)
C9B C14B C15B C10B -170.58(13)
C9B C4B C5B C27B 7.1(2)
C9B C4B C5B C6B -171.82(13)
C9B C4B C3B C2B 171.80(13)
C1B C6B C5B C4B 0.8(2)
C1B C6B C5B C27B -178.23(13)
C19B C24B C23B C22B 0.8(2)
C19B C24B C23B C18B -177.60(14)
C12B C13B C18B C23B -76.36(17)
C12B C11B C10B O3B -179.79(13)
C12B C11B C10B C15B -0.8(2)
C10B C11B C12B C13B 3.2(2)
C17B O4B C11B C12B 13.0(2)
C17B O4B C11B C10B -166.61(14)
C16B O3B C10B C11B 157.16(14)
C16B O3B C10B C15B -21.8(2)
C7B O1B C1B C6B -12.6(2)
C7B O1B C1B C2B 168.05(13)
C25B O5B C19B C24B -2.5(2)
C25B O5B C19B C20B 178.47(15)
C8B O2B C2B C3B 10.8(2)
C8B O2B C2B C1B -169.14(17)
C26B O6B C20B C21B -7.2(3)
C26B O6B C20B C19B 172.94(16)
